data_4504996
loop_
_publ_author_name
'Bowers, Jeffrey R.'
'Hopkins, Gregory W.'
'Yap, Glenn P. A.'
'Wheeler, Kraig A.'

_publ_section_title
;
 Structural Consequences of Strong and Weak Interactions to Binary Benzoic
 Acid/Bipyridine Supramolecular Assemblies
;
_journal_issue 2
_journal_name_full 'Crystal Growth &amp; Design'
_journal_page_first 727
_journal_paper_doi 10.1021/cg0497391
_journal_volume 5
_journal_year 2005
_chemical_formula_sum 'C24 H18 N4 O10'
_chemical_formula_weight 522.42
_chemical_name_systematic '4-nitrobenzoic acid 2,2'-bipyridine-N,N'-dioxide'
_space_group_IT_number 14
_symmetry_cell_setting monoclinic
_symmetry_Int_Tables_number 14
_symmetry_space_group_name_Hall '-P 2yn'
_symmetry_space_group_name_H-M 'P 1 21/n 1'
_atom_sites_solution_hydrogens geom
_atom_sites_solution_primary direct
_atom_sites_solution_secondary difmap
_cell_angle_alpha 90.00
_cell_angle_beta 92.742(4)
_cell_angle_gamma 90.00
_cell_formula_units_Z 4
_cell_length_a 13.105(3)
_cell_length_b 7.1812(17)
_cell_length_c 23.756(6)
_cell_measurement_reflns_used 81
_cell_measurement_temperature 135(2)
_cell_measurement_theta_max 25.89
_cell_measurement_theta_min 2.94
_cell_volume 2233.1(9)
_computing_structure_refinement 'SHELXL-97 (Sheldrick, 1997)'
_computing_structure_solution 'SHELXS-97 (Sheldrick, 1990)'
_diffrn_ambient_temperature 135(2)
_diffrn_detector_area_resol_mean 836.6
_diffrn_measured_fraction_theta_full 0.874
_diffrn_measured_fraction_theta_max 0.874
_diffrn_measurement_device_type 'Bruker AXS APEX diffractometer'
_diffrn_measurement_method \w
_diffrn_radiation_monochromator graphite
_diffrn_radiation_type MoK\a
_diffrn_radiation_wavelength 0.71073
_diffrn_reflns_av_R_equivalents 0.0409
_diffrn_reflns_av_sigmaI/netI 0.0587
_diffrn_reflns_limit_h_max 17
_diffrn_reflns_limit_h_min -17
_diffrn_reflns_limit_k_max 8
_diffrn_reflns_limit_k_min -8
_diffrn_reflns_limit_l_max 30
_diffrn_reflns_limit_l_min -30
_diffrn_reflns_number 11942
_diffrn_reflns_theta_full 28.20
_diffrn_reflns_theta_max 28.20
_diffrn_reflns_theta_min 1.72
_diffrn_source 'fine-focus sealed tube'
_diffrn_standards_decay_% <1
_exptl_absorpt_coefficient_mu 0.124
_exptl_absorpt_correction_type none
_exptl_crystal_colour colorless
_exptl_crystal_density_diffrn 1.554
_exptl_crystal_density_method 'not measured'
_exptl_crystal_description 'transparent needle'
_exptl_crystal_F_000 1080
_exptl_crystal_size_max 0.36
_exptl_crystal_size_mid 0.08
_exptl_crystal_size_min 0.08
_refine_diff_density_max 0.291
_refine_diff_density_min -0.223
_refine_diff_density_rms 0.053
_refine_ls_extinction_method none
_refine_ls_goodness_of_fit_ref 1.022
_refine_ls_hydrogen_treatment mixed
_refine_ls_matrix_type full
_refine_ls_number_parameters 349
_refine_ls_number_reflns 4810
_refine_ls_number_restraints 0
_refine_ls_restrained_S_all 1.022
_refine_ls_R_factor_all 0.0837
_refine_ls_R_factor_gt 0.0528
_refine_ls_shift/su_max 0.000
_refine_ls_shift/su_mean 0.000
_refine_ls_structure_factor_coef Fsqd
_refine_ls_weighting_details 'calc w=1/[\s^2^(Fo^2^)+(0.0464P)^2^+0.3531P] where P=(Fo^2^+2Fc^2^)/3'
_refine_ls_weighting_scheme calc
_refine_ls_wR_factor_gt 0.1089
_refine_ls_wR_factor_ref 0.1220
_reflns_number_gt 3299
_reflns_number_total 4810
_reflns_threshold_expression >2sigma(I)
_cod_data_source_file cg0497391si20040728_090350.cif
_cod_data_source_block cmpd2.5
_cod_original_sg_symbol_H-M P21/n
_cod_database_code 4504996

loop_
_symmetry_equiv_pos_as_xyz
'x, y, z'
'-x+1/2, y+1/2, -z+1/2'
'-x, -y, -z'
'x-1/2, -y-1/2, z-1/2'

loop_
_atom_site_label
_atom_site_type_symbol
_atom_site_fract_x
_atom_site_fract_y
_atom_site_fract_z
_atom_site_U_iso_or_equiv
_atom_site_adp_type
_atom_site_occupancy
_atom_site_symmetry_multiplicity
_atom_site_calc_flag
_atom_site_refinement_flags
C8B C 0.86676(17) 0.3125(3) 0.29696(8) 0.0213(5) Uani 1 1 d .
H8B H 0.8050 0.3774 0.3029 0.026 Uiso 1 1 calc R
C9B C 0.95458(17) 0.3604(3) 0.32734(8) 0.0225(5) Uani 1 1 d .
H9B H 0.9532 0.4586 0.3541 0.027 Uiso 1 1 calc R
C10B C 1.04463(17) 0.2676(3) 0.31940(8) 0.0245(5) Uani 1 1 d .
H10B H 1.1059 0.3019 0.3398 0.029 Uiso 1 1 calc R
C11B C 1.04358(16) 0.1226(3) 0.28085(8) 0.0219(5) Uani 1 1 d .
H11B H 1.1044 0.0542 0.2754 0.026 Uiso 1 1 calc R
C12B C 0.95553(16) 0.0770(3) 0.25044(8) 0.0176(5) Uani 1 1 d .
C8A C 0.91852(16) -0.1694(3) 0.11497(8) 0.0232(5) Uani 1 1 d .
H8A H 0.9057 -0.1369 0.0765 0.028 Uiso 1 1 calc R
C9A C 0.92243(16) -0.3525(3) 0.13058(9) 0.0246(5) Uani 1 1 d .
H9A H 0.9117 -0.4465 0.1028 0.030 Uiso 1 1 calc R
C10A C 0.94172(17) -0.4027(3) 0.18606(9) 0.0261(5) Uani 1 1 d .
H10A H 0.9464 -0.5301 0.1966 0.031 Uiso 1 1 calc R
C11A C 0.95419(16) -0.2628(3) 0.22606(8) 0.0227(5) Uani 1 1 d .
H11A H 0.9676 -0.2937 0.2646 0.027 Uiso 1 1 calc R
C12A C 0.94722(15) -0.0801(3) 0.20994(8) 0.0191(5) Uani 1 1 d .
N1B N 0.59566(15) 0.7821(3) -0.07739(7) 0.0295(5) Uani 1 1 d .
C5B C 0.61924(16) 0.6550(3) -0.02993(8) 0.0219(5) Uani 1 1 d .
C4B C 0.65317(16) 0.7295(3) 0.02125(8) 0.0253(5) Uani 1 1 d .
H4B H 0.6611 0.8601 0.0260 0.030 Uiso 1 1 calc R
C3B C 0.67517(16) 0.6078(3) 0.06527(8) 0.0241(5) Uani 1 1 d .
H3B H 0.6985 0.6554 0.1009 0.029 Uiso 1 1 calc R
C2B C 0.66355(15) 0.4168(3) 0.05809(8) 0.0209(5) Uani 1 1 d .
C7B C 0.62875(15) 0.3465(3) 0.00585(8) 0.0232(5) Uani 1 1 d .
H7B H 0.6206 0.2160 0.0008 0.028 Uiso 1 1 calc R
C6B C 0.60612(15) 0.4663(3) -0.03859(8) 0.0235(5) Uani 1 1 d .
H6B H 0.5821 0.4198 -0.0742 0.028 Uiso 1 1 calc R
C1A C 0.87694(16) 0.1983(3) -0.00307(8) 0.0211(5) Uani 1 1 d .
C2A C 0.85801(15) 0.3342(3) -0.05049(8) 0.0204(5) Uani 1 1 d .
C7A C 0.82471(16) 0.2667(3) -0.10338(8) 0.0226(5) Uani 1 1 d .
H7A H 0.8154 0.1367 -0.1090 0.027 Uiso 1 1 calc R
C6A C 0.80524(16) 0.3884(3) -0.14757(8) 0.0217(5) Uani 1 1 d .
H6A H 0.7831 0.3439 -0.1838 0.026 Uiso 1 1 calc R
C5A C 0.81879(16) 0.5765(3) -0.13779(8) 0.0210(5) Uani 1 1 d .
C4A C 0.85299(16) 0.6480(3) -0.08620(8) 0.0216(5) Uani 1 1 d .
H4A H 0.8627 0.7780 -0.0809 0.026 Uiso 1 1 calc R
C3A C 0.87252(15) 0.5231(3) -0.04246(8) 0.0218(5) Uani 1 1 d .
H3A H 0.8962 0.5679 -0.0066 0.026 Uiso 1 1 calc R
N2A N 0.93288(13) -0.0345(2) 0.15436(7) 0.0202(4) Uani 1 1 d .
N2B N 0.86764(13) 0.1737(2) 0.25869(6) 0.0184(4) Uani 1 1 d .
C1B C 0.69002(16) 0.2814(3) 0.10488(8) 0.0218(5) Uani 1 1 d .
N1A N 0.79556(14) 0.7087(3) -0.18408(7) 0.0267(5) Uani 1 1 d .
O5A O 0.93437(12) 0.1432(2) 0.13992(5) 0.0258(4) Uani 1 1 d .
O5B O 0.78320(11) 0.1289(2) 0.22947(6) 0.0227(4) Uani 1 1 d .
O1B O 0.71842(12) 0.3637(2) 0.15249(6) 0.0286(4) Uani 1 1 d .
HO1B H 0.7408(18) 0.278(3) 0.1787(9) 0.034 Uiso 1 1 d .
O2B O 0.68591(12) 0.1144(2) 0.09790(6) 0.0306(4) Uani 1 1 d .
O4B O 0.60352(16) 0.9492(3) -0.06915(7) 0.0509(5) Uani 1 1 d .
O3B O 0.56939(14) 0.7152(2) -0.12316(6) 0.0429(5) Uani 1 1 d .
O3A O 0.76653(13) 0.6457(2) -0.22981(6) 0.0377(4) Uani 1 1 d .
O4A O 0.80625(15) 0.8749(2) -0.17479(6) 0.0426(5) Uani 1 1 d .
O2A O 0.86977(13) 0.0312(2) -0.00889(6) 0.0349(4) Uani 1 1 d .
O1A O 0.90119(12) 0.2833(2) 0.04461(6) 0.0258(4) Uani 1 1 d .
HO1A H 0.9112(17) 0.208(3) 0.0743(9) 0.031 Uiso 1 1 d .

loop_
_atom_site_aniso_label
_atom_site_aniso_U_11
_atom_site_aniso_U_22
_atom_site_aniso_U_33
_atom_site_aniso_U_23
_atom_site_aniso_U_13
_atom_site_aniso_U_12
C8B 0.0267(12) 0.0179(13) 0.0197(10) 0.0005(8) 0.0047(8) 0.0040(10)
C9B 0.0307(13) 0.0162(13) 0.0204(10) -0.0034(9) -0.0002(9) -0.0009(10)
C10B 0.0236(12) 0.0267(14) 0.0225(10) -0.0004(9) -0.0044(8) -0.0009(10)
C11B 0.0235(12) 0.0211(14) 0.0210(10) 0.0027(9) 0.0000(8) 0.0031(10)
C12B 0.0238(11) 0.0108(12) 0.0183(9) 0.0046(8) 0.0014(8) 0.0002(9)
C8A 0.0280(12) 0.0218(14) 0.0194(10) -0.0039(9) -0.0017(8) 0.0004(10)
C9A 0.0267(13) 0.0204(14) 0.0270(11) -0.0080(9) 0.0033(9) -0.0013(10)
C10A 0.0292(13) 0.0159(14) 0.0338(12) 0.0005(10) 0.0072(10) 0.0013(10)
C11A 0.0277(13) 0.0197(14) 0.0208(10) 0.0025(9) 0.0018(8) -0.0009(10)
C12A 0.0167(11) 0.0199(13) 0.0205(9) -0.0011(9) -0.0010(8) 0.0001(9)
N1B 0.0315(12) 0.0295(14) 0.0272(10) 0.0009(9) -0.0025(8) 0.0044(9)
C5B 0.0197(11) 0.0233(14) 0.0226(10) 0.0012(9) 0.0007(8) 0.0029(10)
C4B 0.0282(13) 0.0212(14) 0.0264(10) -0.0035(9) -0.0007(9) 0.0003(10)
C3B 0.0227(12) 0.0284(15) 0.0211(10) -0.0042(9) -0.0009(8) 0.0007(10)
C2B 0.0160(11) 0.0231(14) 0.0239(10) -0.0009(9) 0.0025(8) 0.0004(9)
C7B 0.0201(11) 0.0234(14) 0.0262(10) -0.0036(9) 0.0011(9) -0.0013(10)
C6B 0.0194(11) 0.0305(15) 0.0203(10) -0.0059(9) -0.0011(8) 0.0024(10)
C1A 0.0215(12) 0.0205(14) 0.0213(10) -0.0006(9) 0.0002(8) -0.0009(10)
C2A 0.0187(11) 0.0224(14) 0.0201(9) -0.0006(9) 0.0008(8) 0.0006(9)
C7A 0.0237(12) 0.0205(13) 0.0234(10) -0.0041(9) 0.0016(8) -0.0009(10)
C6A 0.0225(12) 0.0253(14) 0.0170(9) -0.0039(9) -0.0010(8) -0.0013(10)
C5A 0.0204(11) 0.0225(14) 0.0203(10) 0.0029(9) 0.0027(8) 0.0011(9)
C4A 0.0260(12) 0.0176(13) 0.0213(10) -0.0019(9) 0.0013(8) -0.0027(9)
C3A 0.0200(11) 0.0268(14) 0.0183(9) -0.0030(9) -0.0003(8) -0.0019(10)
N2A 0.0218(10) 0.0171(11) 0.0215(8) -0.0004(7) 0.0006(7) 0.0004(8)
N2B 0.0210(10) 0.0159(11) 0.0181(8) 0.0031(7) -0.0012(7) -0.0019(8)
C1B 0.0164(11) 0.0262(15) 0.0230(10) 0.0001(9) 0.0017(8) -0.0017(10)
N1A 0.0327(11) 0.0279(13) 0.0192(9) 0.0013(8) -0.0026(8) -0.0024(9)
O5A 0.0438(10) 0.0118(9) 0.0214(7) 0.0023(6) -0.0015(6) -0.0013(7)
O5B 0.0195(8) 0.0209(9) 0.0270(7) -0.0003(6) -0.0063(6) -0.0025(7)
O1B 0.0372(10) 0.0256(10) 0.0221(7) 0.0014(7) -0.0076(7) 0.0017(8)
O2B 0.0410(10) 0.0201(10) 0.0303(8) 0.0016(7) -0.0016(7) -0.0057(8)
O4B 0.0862(16) 0.0233(12) 0.0408(10) 0.0055(8) -0.0216(10) -0.0004(10)
O3B 0.0624(13) 0.0421(12) 0.0230(8) -0.0003(8) -0.0094(8) 0.0080(10)
O3A 0.0552(12) 0.0351(11) 0.0215(8) 0.0040(7) -0.0098(7) -0.0106(9)
O4A 0.0766(14) 0.0201(11) 0.0302(9) 0.0013(8) -0.0066(9) 0.0022(9)
O2A 0.0611(12) 0.0171(10) 0.0258(8) -0.0006(7) -0.0057(8) -0.0018(9)
O1A 0.0387(10) 0.0200(10) 0.0182(7) 0.0022(6) -0.0049(6) -0.0018(7)

loop_
_atom_type_symbol
_atom_type_description
_atom_type_scat_dispersion_real
_atom_type_scat_dispersion_imag
_atom_type_scat_source
C C 0.0033 0.0016 'International Tables Vol C Tables 4.2.6.8 and 6.1.1.4'
H H 0.0000 0.0000 'International Tables Vol C Tables 4.2.6.8 and 6.1.1.4'
N N 0.0061 0.0033 'International Tables Vol C Tables 4.2.6.8 and 6.1.1.4'
O O 0.0106 0.0060 'International Tables Vol C Tables 4.2.6.8 and 6.1.1.4'

loop_
_geom_angle_atom_site_label_1
_geom_angle_atom_site_label_2
_geom_angle_atom_site_label_3
_geom_angle
N2B C8B C9B 120.3(2)
N2B C8B H8B 119.8
C9B C8B H8B 119.8
C8B C9B C10B 120.6(2)
C8B C9B H9B 119.7
C10B C9B H9B 119.7
C9B C10B C11B 118.2(2)
C9B C10B H10B 120.9
C11B C10B H10B 120.9
C12B C11B C10B 120.6(2)
C12B C11B H11B 119.7
C10B C11B H11B 119.7
N2B C12B C11B 119.79(18)
N2B C12B C12A 116.29(17)
C11B C12B C12A 123.85(19)
N2A C8A C9A 119.93(19)
N2A C8A H8A 120.0
C9A C8A H8A 120.0
C8A C9A C10A 121.0(2)
C8A C9A H9A 119.5
C10A C9A H9A 119.5
C9A C10A C11A 118.4(2)
C9A C10A H10A 120.8
C11A C10A H10A 120.8
C12A C11A C10A 119.92(19)
C12A C11A H11A 120.0
C10A C11A H11A 120.0
N2A C12A C11A 120.32(18)
N2A C12A C12B 116.60(18)
C11A C12A C12B 123.08(18)
O4B N1B O3B 123.21(19)
O4B N1B C5B 118.32(18)
O3B N1B C5B 118.5(2)
C6B C5B C4B 122.9(2)
C6B C5B N1B 118.34(18)
C4B C5B N1B 118.7(2)
C5B C4B C3B 117.9(2)
C5B C4B H4B 121.1
C3B C4B H4B 121.1
C4B C3B C2B 120.89(19)
C4B C3B H3B 119.6
C2B C3B H3B 119.6
C3B C2B C7B 119.69(19)
C3B C2B C1B 121.80(18)
C7B C2B C1B 118.5(2)
C6B C7B C2B 120.2(2)
C6B C7B H7B 119.9
C2B C7B H7B 119.9
C5B C6B C7B 118.45(19)
C5B C6B H6B 120.8
C7B C6B H6B 120.8
O2A C1A O1A 125.02(19)
O2A C1A C2A 123.31(18)
O1A C1A C2A 111.67(19)
C3A C2A C7A 120.00(19)
C3A C2A C1A 121.19(18)
C7A C2A C1A 118.8(2)
C6A C7A C2A 120.2(2)
C6A C7A H7A 119.9
C2A C7A H7A 119.9
C5A C6A C7A 118.30(18)
C5A C6A H6A 120.9
C7A C6A H6A 120.9
C6A C5A C4A 123.08(19)
C6A C5A N1A 118.98(17)
C4A C5A N1A 117.9(2)
C5A C4A C3A 117.6(2)
C5A C4A H4A 121.2
C3A C4A H4A 121.2
C2A C3A C4A 120.81(18)
C2A C3A H3A 119.6
C4A C3A H3A 119.6
O5A N2A C8A 120.99(16)
O5A N2A C12A 118.66(16)
C8A N2A C12A 120.34(18)
O5B N2B C8B 120.07(17)
O5B N2B C12B 119.52(16)
C8B N2B C12B 120.40(17)
O2B C1B O1B 124.85(19)
O2B C1B C2B 122.10(18)
O1B C1B C2B 113.0(2)
O4A N1A O3A 123.47(18)
O4A N1A C5A 118.51(17)
O3A N1A C5A 118.02(19)
C1B O1B HO1B 110.7(14)
C1A O1A HO1A 114.8(15)

loop_
_geom_bond_atom_site_label_1
_geom_bond_atom_site_label_2
_geom_bond_distance
C8B N2B 1.350(3)
C8B C9B 1.373(3)
C8B H8B 0.9500
C9B C10B 1.376(3)
C9B H9B 0.9500
C10B C11B 1.386(3)
C10B H10B 0.9500
C11B C12B 1.372(3)
C11B H11B 0.9500
C12B N2B 1.367(3)
C12B C12A 1.483(3)
C8A N2A 1.354(3)
C8A C9A 1.366(3)
C8A H8A 0.9500
C9A C10A 1.378(3)
C9A H9A 0.9500
C10A C11A 1.388(3)
C10A H10A 0.9500
C11A C12A 1.369(3)
C11A H11A 0.9500
C12A N2A 1.365(2)
N1B O4B 1.219(2)
N1B O3B 1.223(2)
N1B C5B 1.472(3)
C5B C6B 1.380(3)
C5B C4B 1.382(3)
C4B C3B 1.383(3)
C4B H4B 0.9500
C3B C2B 1.390(3)
C3B H3B 0.9500
C2B C7B 1.396(3)
C2B C1B 1.504(3)
C7B C6B 1.383(3)
C7B H7B 0.9500
C6B H6B 0.9500
C1A O2A 1.211(3)
C1A O1A 1.312(2)
C1A C2A 1.502(3)
C2A C3A 1.381(3)
C2A C7A 1.397(3)
C7A C6A 1.380(3)
C7A H7A 0.9500
C6A C5A 1.380(3)
C6A H6A 0.9500
C5A C4A 1.383(3)
C5A N1A 1.474(3)
C4A C3A 1.387(3)
C4A H4A 0.9500
C3A H3A 0.9500
N2A O5A 1.321(2)
N2B O5B 1.318(2)
C1B O2B 1.212(3)
C1B O1B 1.314(2)
N1A O4A 1.221(2)
N1A O3A 1.221(2)
O1B HO1B 0.91(2)
O1A HO1A 0.89(2)

loop_
_geom_hbond_atom_site_label_D
_geom_hbond_atom_site_label_H
_geom_hbond_atom_site_label_A
_geom_hbond_distance_DH
_geom_hbond_distance_HA
_geom_hbond_distance_DA
_geom_hbond_angle_DHA
_geom_hbond_site_symmetry_A
O1A HO1A O5A 0.89(2) 1.64(2) 2.497(2) 159(2) .
C8A H8A O2A 0.95 2.39 3.311(3) 163.7 .
C4A H4A O2A 0.95 2.19 2.948(3) 135.9 ?
C4B H4B O2B 0.95 1.73 2.164(3) 103.7 ?
C7A H7A O4A 0.95 2.44 3.288(3) 147.9 1_545
C8B H8B O5B 0.95 2.26 3.050(3) 140.1 2_655
C9A H9A O1A 0.95 2.38 3.322(3) 169.9 1_545
C9B H9B O2B 0.95 2.46 3.191(3) 133.2 2_655
C9B H9B O2B 0.95 2.46 3.191(3) 133.2 2_655

loop_
_geom_torsion_atom_site_label_1
_geom_torsion_atom_site_label_2
_geom_torsion_atom_site_label_3
_geom_torsion_atom_site_label_4
_geom_torsion
N2B C8B C9B C10B -0.2(3)
C8B C9B C10B C11B -1.3(3)
C9B C10B C11B C12B 1.8(3)
C10B C11B C12B N2B -0.8(3)
C10B C11B C12B C12A -177.76(19)
N2A C8A C9A C10A -0.5(3)
C8A C9A C10A C11A 1.8(3)
C9A C10A C11A C12A 0.0(3)
C10A C11A C12A N2A -3.1(3)
C10A C11A C12A C12B 177.5(2)
N2B C12B C12A N2A 71.1(2)
C11B C12B C12A N2A -111.9(2)
N2B C12B C12A C11A -109.5(2)
C11B C12B C12A C11A 67.5(3)
O4B N1B C5B C6B 177.2(2)
O3B N1B C5B C6B -2.9(3)
O4B N1B C5B C4B -2.6(3)
O3B N1B C5B C4B 177.3(2)
C6B C5B C4B C3B 0.4(3)
N1B C5B C4B C3B -179.84(19)
C5B C4B C3B C2B 0.1(3)
C4B C3B C2B C7B -0.3(3)
C4B C3B C2B C1B 178.13(19)
C3B C2B C7B C6B 0.1(3)
C1B C2B C7B C6B -178.37(19)
C4B C5B C6B C7B -0.5(3)
N1B C5B C6B C7B 179.66(18)
C2B C7B C6B C5B 0.3(3)
O2A C1A C2A C3A -176.4(2)
O1A C1A C2A C3A 3.9(3)
O2A C1A C2A C7A 3.8(3)
O1A C1A C2A C7A -175.78(18)
C3A C2A C7A C6A -0.7(3)
C1A C2A C7A C6A 179.06(19)
C2A C7A C6A C5A -0.5(3)
C7A C6A C5A C4A 1.4(3)
C7A C6A C5A N1A -178.29(18)
C6A C5A C4A C3A -1.1(3)
N1A C5A C4A C3A 178.58(18)
C7A C2A C3A C4A 0.9(3)
C1A C2A C3A C4A -178.76(19)
C5A C4A C3A C2A -0.1(3)
C9A C8A N2A O5A 176.68(19)
C9A C8A N2A C12A -2.6(3)
C11A C12A N2A O5A -174.85(18)
C12B C12A N2A O5A 4.6(3)
C11A C12A N2A C8A 4.5(3)
C12B C12A N2A C8A -176.11(18)
C9B C8B N2B O5B -179.69(17)
C9B C8B N2B C12B 1.2(3)
C11B C12B N2B O5B -179.81(17)
C12A C12B N2B O5B -2.7(3)
C11B C12B N2B C8B -0.6(3)
C12A C12B N2B C8B 176.50(17)
C3B C2B C1B O2B -175.5(2)
C7B C2B C1B O2B 3.0(3)
C3B C2B C1B O1B 3.8(3)
C7B C2B C1B O1B -177.77(18)
C6A C5A N1A O4A 178.9(2)
C4A C5A N1A O4A -0.9(3)
C6A C5A N1A O3A -1.1(3)
C4A C5A N1A O3A 179.15(19)
